data_4030977
loop_
_publ_author_name
'Matano, Yoshihiro'
'Motegi, Yuta'
'Kawatsu, Shinsuke'
'Kimura, Yoshifumi'

_publ_section_title
;
 Comparison of 2-Arylnaphtho[2,3-b]phospholes and
 2-Arylbenzo[b]phospholes: Effects of 2-Aryl Groups and Fused Arene
 Moieties on Their Optical and Photophysical Properties.
;
_journal_issue 11
_journal_name_full 'The Journal of organic chemistry'
_journal_page_first 5944
_journal_page_last 5950
_journal_paper_doi 10.1021/acs.joc.5b00541
_journal_volume 80
_journal_year 2015
_chemical_formula_moiety 'C21 H14 N O P'
_chemical_formula_sum 'C21 H14 N O P'
_chemical_formula_weight 327.30
_chemical_name_systematic
; 
 ? 
;
_space_group_IT_number 4
_symmetry_cell_setting monoclinic
_symmetry_Int_Tables_number 4
_symmetry_space_group_name_Hall 'P 2yb'
_symmetry_space_group_name_H-M 'P 1 21 1'
_atom_sites_solution_hydrogens geom
_atom_sites_solution_primary direct
_atom_sites_solution_secondary difmap
_audit_creation_method SHELXL-97
_cell_angle_alpha 90.00
_cell_angle_beta 117.784(2)
_cell_angle_gamma 90.00
_cell_formula_units_Z 2
_cell_length_a 12.0467(6)
_cell_length_b 6.5161(3)
_cell_length_c 12.2531(5)
_cell_measurement_reflns_used 5677
_cell_measurement_temperature 296(2)
_cell_measurement_theta_max 27.52
_cell_measurement_theta_min 3.13
_cell_volume 850.95(7)
_computing_cell_refinement 'RAPID AUTO'
_computing_data_collection 'RAPID AUTO'
_computing_data_reduction 'RAPID AUTO'
_computing_molecular_graphics 'CrystalStructure 4.0 (Rigaku, 2010)'
_computing_publication_material 'CrystalStructure 4.0 (Rigaku, 2010)'
_computing_structure_refinement 'SHELXL97 (Sheldrick, 2008)''
_computing_structure_solution 'Il Milione (Burla, et al., 2007)'
_diffrn_ambient_temperature 296(2)
_diffrn_detector_area_resol_mean 10.000
_diffrn_measured_fraction_theta_full 0.949
_diffrn_measured_fraction_theta_max 0.949
_diffrn_measurement_device_type 'Rigaku R-AXIS IV'
_diffrn_measurement_method \w
_diffrn_radiation_monochromator graphite
_diffrn_radiation_source 'fine-focus sealed tube'
_diffrn_radiation_type MoK\a
_diffrn_radiation_wavelength 0.71075
_diffrn_reflns_av_R_equivalents 0.0230
_diffrn_reflns_av_sigmaI/netI 0.0316
_diffrn_reflns_limit_h_max 15
_diffrn_reflns_limit_h_min -15
_diffrn_reflns_limit_k_max 8
_diffrn_reflns_limit_k_min -8
_diffrn_reflns_limit_l_max 15
_diffrn_reflns_limit_l_min -15
_diffrn_reflns_number 7077
_diffrn_reflns_theta_full 27.48
_diffrn_reflns_theta_max 27.48
_diffrn_reflns_theta_min 3.25
_exptl_absorpt_coefficient_mu 0.167
_exptl_absorpt_correction_T_max 0.9673
_exptl_absorpt_correction_T_min 0.9422
_exptl_absorpt_correction_type numerical
_exptl_absorpt_process_details 'NUMABS (Rigaku, 1999)'
_exptl_crystal_colour colorless
_exptl_crystal_density_diffrn 1.277
_exptl_crystal_density_method 'not measured'
_exptl_crystal_description block
_exptl_crystal_F_000 340
_exptl_crystal_size_max 0.36
_exptl_crystal_size_mid 0.22
_exptl_crystal_size_min 0.20
_refine_diff_density_max 0.211
_refine_diff_density_min -0.141
_refine_diff_density_rms 0.041
_refine_ls_abs_structure_details 'Flack H D (1983), Acta Cryst. A39, 876-881'
_refine_ls_abs_structure_Flack 0.44(10)
_refine_ls_extinction_method none
_refine_ls_goodness_of_fit_ref 1.197
_refine_ls_hydrogen_treatment constr
_refine_ls_matrix_type full
_refine_ls_number_parameters 218
_refine_ls_number_reflns 3681
_refine_ls_number_restraints 1
_refine_ls_restrained_S_all 1.197
_refine_ls_R_factor_all 0.0630
_refine_ls_R_factor_gt 0.0446
_refine_ls_shift/su_max 0.001
_refine_ls_shift/su_mean 0.000
_refine_ls_structure_factor_coef Fsqd
_refine_ls_weighting_details 'calc w=1/[\s^2^(Fo^2^)+(0.0240P)^2^+0.1300P] where P=(Fo^2^+2Fc^2^)/3'
_refine_ls_weighting_scheme calc
_refine_ls_wR_factor_gt 0.0866
_refine_ls_wR_factor_ref 0.0956
_reflns_number_gt 2899
_reflns_number_total 3681
_reflns_threshold_expression >2sigma(I)
_cod_data_source_file jo5b00541_si_002.cif
_cod_data_source_block compound_8c
_cod_depositor_comments 'Adding full bibliography for 4030976--4030977.cif.'
_cod_database_code 4030977

loop_
_symmetry_equiv_pos_as_xyz
'x, y, z'
'-x, y+1/2, -z'

loop_
_atom_site_label
_atom_site_type_symbol
_atom_site_fract_x
_atom_site_fract_y
_atom_site_fract_z
_atom_site_U_iso_or_equiv
_atom_site_adp_type
_atom_site_occupancy
_atom_site_symmetry_multiplicity
_atom_site_calc_flag
_atom_site_refinement_flags
P1 P 0.72034(6) 0.54324(10) 0.32484(6) 0.05840(17) Uani 1 1 d .
O1 O 0.7736(2) 0.7513(3) 0.36137(19) 0.0854(6) Uani 1 1 d .
N1 N 1.0802(3) 0.2656(7) 1.0382(3) 0.1357(13) Uani 1 1 d .
C1 C 0.8149(2) 0.3272(4) 0.4107(2) 0.0528(6) Uani 1 1 d .
C2 C 0.8214(2) 0.1915(4) 0.3323(2) 0.0596(6) Uani 1 1 d .
H2 H 0.8642 0.0679 0.3589 0.072 Uiso 1 1 calc R
C3 C 0.7568(2) 0.2492(4) 0.2016(2) 0.0590(6) Uani 1 1 d .
C4 C 0.6989(2) 0.4404(4) 0.1800(2) 0.0604(6) Uani 1 1 d .
C5 C 0.6373(3) 0.5189(6) 0.0624(3) 0.0817(8) Uani 1 1 d .
H5 H 0.5987 0.6467 0.0478 0.098 Uiso 1 1 calc R
C6 C 0.6341(4) 0.4018(6) -0.0347(3) 0.0989(11) Uani 1 1 d .
H6 H 0.5935 0.4533 -0.1146 0.119 Uiso 1 1 calc R
C7 C 0.6894(3) 0.2137(6) -0.0142(3) 0.0943(11) Uani 1 1 d .
H7 H 0.6854 0.1380 -0.0803 0.113 Uiso 1 1 calc R
C8 C 0.7512(3) 0.1346(5) 0.1032(3) 0.0787(8) Uani 1 1 d .
H8 H 0.7887 0.0060 0.1168 0.094 Uiso 1 1 calc R
C9 C 0.8693(2) 0.3067(4) 0.5453(2) 0.0547(6) Uani 1 1 d .
C10 C 0.9254(2) 0.1250(4) 0.6065(3) 0.0674(7) Uani 1 1 d .
H10 H 0.9273 0.0118 0.5612 0.081 Uiso 1 1 calc R
C11 C 0.9782(2) 0.1110(5) 0.7332(3) 0.0753(8) Uani 1 1 d .
H11 H 1.0165 -0.0103 0.7730 0.090 Uiso 1 1 calc R
C12 C 0.9738(2) 0.2783(5) 0.8011(3) 0.0733(7) Uani 1 1 d .
C13 C 0.9166(3) 0.4582(5) 0.7425(3) 0.0811(9) Uani 1 1 d .
H13 H 0.9127 0.5697 0.7880 0.097 Uiso 1 1 calc R
C14 C 0.8654(3) 0.4715(4) 0.6162(2) 0.0698(7) Uani 1 1 d .
H14 H 0.8272 0.5932 0.5771 0.084 Uiso 1 1 calc R
C15 C 1.0304(3) 0.2689(6) 0.9333(3) 0.0989(11) Uani 1 1 d .
C16 C 0.5734(2) 0.5153(5) 0.3284(2) 0.0620(6) Uani 1 1 d .
C17 C 0.5273(3) 0.6769(6) 0.3675(3) 0.0911(10) Uani 1 1 d .
H17 H 0.5715 0.7997 0.3916 0.109 Uiso 1 1 calc R
C18 C 0.4134(4) 0.6543(9) 0.3705(4) 0.1278(17) Uani 1 1 d .
H18 H 0.3817 0.7620 0.3976 0.153 Uiso 1 1 calc R
C19 C 0.3487(4) 0.4740(10) 0.3337(4) 0.128(2) Uani 1 1 d .
H19 H 0.2728 0.4599 0.3358 0.154 Uiso 1 1 calc R
C20 C 0.3924(3) 0.3184(8) 0.2951(4) 0.1149(14) Uani 1 1 d .
H20 H 0.3464 0.1975 0.2690 0.138 Uiso 1 1 calc R
C21 C 0.5055(3) 0.3353(6) 0.2936(3) 0.0849(9) Uani 1 1 d .
H21 H 0.5366 0.2239 0.2688 0.102 Uiso 1 1 calc R

loop_
_atom_site_aniso_label
_atom_site_aniso_U_11
_atom_site_aniso_U_22
_atom_site_aniso_U_33
_atom_site_aniso_U_23
_atom_site_aniso_U_13
_atom_site_aniso_U_12
P1 0.0658(4) 0.0469(3) 0.0642(4) -0.0015(3) 0.0317(3) -0.0003(3)
O1 0.1156(16) 0.0425(10) 0.0975(15) -0.0075(10) 0.0492(13) -0.0132(11)
N1 0.148(3) 0.158(3) 0.0674(19) 0.020(2) 0.021(2) -0.027(3)
C1 0.0489(12) 0.0493(13) 0.0618(14) -0.0050(11) 0.0271(11) -0.0071(10)
C2 0.0558(14) 0.0526(15) 0.0762(17) -0.0037(12) 0.0356(13) -0.0016(11)
C3 0.0548(13) 0.0602(14) 0.0656(15) -0.0097(12) 0.0311(12) -0.0060(12)
C4 0.0621(15) 0.0609(15) 0.0665(16) 0.0004(12) 0.0369(13) -0.0014(12)
C5 0.096(2) 0.083(2) 0.0726(17) 0.0078(17) 0.0440(15) 0.0137(19)
C6 0.117(3) 0.119(3) 0.064(2) 0.0036(18) 0.045(2) 0.015(2)
C7 0.098(2) 0.116(3) 0.073(2) -0.0189(19) 0.0437(19) 0.006(2)
C8 0.0788(19) 0.0752(17) 0.084(2) -0.0215(15) 0.0398(17) 0.0000(15)
C9 0.0429(12) 0.0560(14) 0.0635(15) -0.0002(11) 0.0234(11) -0.0050(10)
C10 0.0587(15) 0.0646(16) 0.0794(18) 0.0089(14) 0.0327(14) 0.0040(12)
C11 0.0572(15) 0.080(2) 0.0804(19) 0.0224(15) 0.0254(14) 0.0063(13)
C12 0.0578(15) 0.091(2) 0.0595(15) 0.0093(15) 0.0176(13) -0.0059(15)
C13 0.087(2) 0.0764(19) 0.0600(16) -0.0067(14) 0.0173(15) -0.0092(16)
C14 0.0761(17) 0.0617(16) 0.0605(15) -0.0032(12) 0.0226(13) 0.0010(13)
C15 0.090(2) 0.115(3) 0.068(2) 0.0142(19) 0.0166(18) -0.019(2)
C16 0.0595(13) 0.0735(18) 0.0494(12) 0.0037(13) 0.0226(10) 0.0156(14)
C17 0.100(2) 0.108(2) 0.0665(17) 0.0028(16) 0.0393(17) 0.043(2)
C18 0.113(3) 0.191(5) 0.094(3) 0.018(3) 0.061(3) 0.081(4)
C19 0.074(2) 0.225(6) 0.101(3) 0.039(3) 0.053(2) 0.040(3)
C20 0.069(2) 0.173(4) 0.115(3) 0.008(3) 0.053(2) -0.003(2)
C21 0.0663(18) 0.107(3) 0.089(2) -0.0056(19) 0.0429(16) -0.0011(17)

loop_
_atom_type_symbol
_atom_type_description
_atom_type_scat_dispersion_real
_atom_type_scat_dispersion_imag
_atom_type_scat_source
C C 0.0033 0.0016 'International Tables Vol C Tables 4.2.6.8 and 6.1.1.4'
H H 0.0000 0.0000 'International Tables Vol C Tables 4.2.6.8 and 6.1.1.4'
N N 0.0061 0.0033 'International Tables Vol C Tables 4.2.6.8 and 6.1.1.4'
O O 0.0106 0.0060 'International Tables Vol C Tables 4.2.6.8 and 6.1.1.4'
P P 0.1023 0.0942 'International Tables Vol C Tables 4.2.6.8 and 6.1.1.4'

loop_
_geom_angle_atom_site_label_1
_geom_angle_atom_site_label_2
_geom_angle_atom_site_label_3
_geom_angle
O1 P1 C4 118.89(12)
O1 P1 C16 112.24(13)
C4 P1 C16 107.19(11)
O1 P1 C1 118.13(12)
C4 P1 C1 92.63(12)
C16 P1 C1 105.49(12)
C2 C1 C9 127.1(2)
C2 C1 P1 109.22(19)
C9 C1 P1 123.66(17)
C1 C2 C3 115.9(2)
C1 C2 H2 122.0
C3 C2 H2 122.0
C4 C3 C8 119.9(3)
C4 C3 C2 113.6(2)
C8 C3 C2 126.5(3)
C5 C4 C3 120.6(3)
C5 C4 P1 130.9(2)
C3 C4 P1 108.52(18)
C4 C5 C6 118.4(3)
C4 C5 H5 120.8
C6 C5 H5 120.8
C7 C6 C5 121.2(3)
C7 C6 H6 119.4
C5 C6 H6 119.4
C6 C7 C8 120.7(3)
C6 C7 H7 119.7
C8 C7 H7 119.7
C7 C8 C3 119.3(3)
C7 C8 H8 120.4
C3 C8 H8 120.4
C14 C9 C10 117.8(2)
C14 C9 C1 120.1(2)
C10 C9 C1 122.1(2)
C11 C10 C9 121.0(3)
C11 C10 H10 119.5
C9 C10 H10 119.5
C10 C11 C12 119.8(3)
C10 C11 H11 120.1
C12 C11 H11 120.1
C13 C12 C11 120.3(3)
C13 C12 C15 118.9(3)
C11 C12 C15 120.8(3)
C14 C13 C12 119.5(3)
C14 C13 H13 120.3
C12 C13 H13 120.3
C13 C14 C9 121.6(3)
C13 C14 H14 119.2
C9 C14 H14 119.2
N1 C15 C12 176.7(4)
C17 C16 C21 118.8(3)
C17 C16 P1 119.4(3)
C21 C16 P1 121.8(2)
C16 C17 C18 119.3(4)
C16 C17 H17 120.4
C18 C17 H17 120.4
C19 C18 C17 119.9(4)
C19 C18 H18 120.1
C17 C18 H18 120.1
C20 C19 C18 121.0(4)
C20 C19 H19 119.5
C18 C19 H19 119.5
C19 C20 C21 120.3(5)
C19 C20 H20 119.9
C21 C20 H20 119.9
C20 C21 C16 120.8(3)
C20 C21 H21 119.6
C16 C21 H21 119.6

loop_
_geom_bond_atom_site_label_1
_geom_bond_atom_site_label_2
_geom_bond_distance
P1 O1 1.4770(19)
P1 C4 1.799(3)
P1 C16 1.800(3)
P1 C1 1.808(3)
N1 C15 1.138(4)
C1 C2 1.335(3)
C1 C9 1.469(3)
C2 C3 1.466(3)
C2 H2 0.9300
C3 C4 1.392(3)
C3 C8 1.392(4)
C4 C5 1.376(4)
C5 C6 1.399(4)
C5 H5 0.9300
C6 C7 1.361(5)
C6 H6 0.9300
C7 C8 1.375(4)
C7 H7 0.9300
C8 H8 0.9300
C9 C14 1.395(3)
C9 C10 1.396(3)
C10 C11 1.379(4)
C10 H10 0.9300
C11 C12 1.387(4)
C11 H11 0.9300
C12 C13 1.380(4)
C12 C15 1.437(4)
C13 C14 1.376(4)
C13 H13 0.9300
C14 H14 0.9300
C16 C17 1.376(4)
C16 C21 1.379(4)
C17 C18 1.399(5)
C17 H17 0.9300
C18 C19 1.365(6)
C18 H18 0.9300
C19 C20 1.327(7)
C19 H19 0.9300
C20 C21 1.376(4)
C20 H20 0.9300
C21 H21 0.9300

loop_
_geom_torsion_atom_site_label_1
_geom_torsion_atom_site_label_2
_geom_torsion_atom_site_label_3
_geom_torsion_atom_site_label_4
_geom_torsion
O1 P1 C1 C2 -127.61(19)
C4 P1 C1 C2 -2.66(19)
C16 P1 C1 C2 106.00(18)
O1 P1 C1 C9 55.0(2)
C4 P1 C1 C9 179.92(19)
C16 P1 C1 C9 -71.4(2)
C9 C1 C2 C3 179.1(2)
P1 C1 C2 C3 1.8(3)
C1 C2 C3 C4 0.5(3)
C1 C2 C3 C8 179.5(3)
C8 C3 C4 C5 -0.8(4)
C2 C3 C4 C5 178.2(2)
C8 C3 C4 P1 178.5(2)
C2 C3 C4 P1 -2.4(2)
O1 P1 C4 C5 -53.5(3)
C16 P1 C4 C5 75.0(3)
C1 P1 C4 C5 -177.9(3)
O1 P1 C4 C3 127.23(17)
C16 P1 C4 C3 -104.23(18)
C1 P1 C4 C3 2.87(18)
C3 C4 C5 C6 0.1(4)
P1 C4 C5 C6 -179.0(3)
C4 C5 C6 C7 0.6(5)
C5 C6 C7 C8 -0.6(6)
C6 C7 C8 C3 -0.1(5)
C4 C3 C8 C7 0.8(4)
C2 C3 C8 C7 -178.1(3)
C2 C1 C9 C14 173.4(2)
P1 C1 C9 C14 -9.7(3)
C2 C1 C9 C10 -6.9(4)
P1 C1 C9 C10 170.07(18)
C14 C9 C10 C11 -1.6(4)
C1 C9 C10 C11 178.6(2)
C9 C10 C11 C12 1.0(4)
C10 C11 C12 C13 0.3(4)
C10 C11 C12 C15 -178.7(3)
C11 C12 C13 C14 -0.9(4)
C15 C12 C13 C14 178.0(3)
C12 C13 C14 C9 0.3(4)
C10 C9 C14 C13 1.0(4)
C1 C9 C14 C13 -179.3(2)
C13 C12 C15 N1 -84(9)
C11 C12 C15 N1 95(9)
O1 P1 C16 C17 -2.6(2)
C4 P1 C16 C17 -134.9(2)
C1 P1 C16 C17 127.3(2)
O1 P1 C16 C21 177.8(2)
C4 P1 C16 C21 45.5(3)
C1 P1 C16 C21 -52.3(2)
C21 C16 C17 C18 -0.1(4)
P1 C16 C17 C18 -179.8(3)
C16 C17 C18 C19 -0.7(6)
C17 C18 C19 C20 0.2(7)
C18 C19 C20 C21 1.1(7)
C19 C20 C21 C16 -2.0(6)
C17 C16 C21 C20 1.4(5)
P1 C16 C21 C20 -178.9(3)
